data_7058122
loop_
_publ_author_name
'Arici, M\"ursel'

_publ_section_title
;
 Multifunctional luminescent coordination polymers based on tricarboxylic
 acid for the detection of 2,4-dinitrophenol and iron(iii) and
 aluminum(iii) ions
;
_journal_issue 9
_journal_name_full 'New Journal of Chemistry'
_journal_page_first 3690
_journal_paper_doi 10.1039/C8NJ04046J
_journal_volume 43
_journal_year 2019
_chemical_formula_moiety 'C88 H64 N14 O24 Zn4, 4(H2 O)'
_chemical_formula_sum 'C88 H72 N14 O28 Zn4'
_chemical_formula_weight 2035.07
_space_group_crystal_system monoclinic
_space_group_IT_number 15
_space_group_name_Hall '-C 2yc'
_space_group_name_H-M_alt 'C 1 2/c 1'
_symmetry_space_group_name_Hall '-C 2yc'
_symmetry_space_group_name_H-M 'C 1 2/c 1'
_atom_sites_solution_hydrogens mixed
_audit_creation_date 2018-06-26
_audit_creation_method
;
Olex2 1.2-alpha
(compiled 2018.03.09 svn.r3491 for OlexSys, GUI svn.r5457)
;
_audit_update_record
;
2018-08-03 deposited with the CCDC.
2019-01-23 downloaded from the CCDC.
;
_cell_angle_alpha 90
_cell_angle_beta 93.036(7)
_cell_angle_gamma 90
_cell_formula_units_Z 2
_cell_length_a 31.201(3)
_cell_length_b 9.4564(8)
_cell_length_c 13.5795(10)
_cell_measurement_reflns_used 9869
_cell_measurement_temperature 293(2)
_cell_measurement_theta_max 28.38
_cell_measurement_theta_min 2.91
_cell_volume 4001.0(6)
_computing_cell_refinement 'Bruker SAINT'
_computing_data_collection 'Bruker APEX2'
_computing_data_reduction 'Bruker SAINT'
_computing_molecular_graphics 'Olex2 (Dolomanov et al., 2009)'
_computing_publication_material 'Olex2 (Dolomanov et al., 2009)'
_computing_structure_refinement 'ShelXL (Sheldrick, 2015)'
_computing_structure_solution
;




Superflip (Palatinus & Chapuis, 2007;Palatinus & van der Lee, 2008;
Palatinus et al., 2012)
;
_diffrn_ambient_temperature 293(2)
_diffrn_measured_fraction_theta_full 0.997
_diffrn_measured_fraction_theta_max 0.997
_diffrn_measurement_device_type 'Bruker APEX-II CCD'
_diffrn_measurement_method '\f and \w scans'
_diffrn_radiation_type MoK\a
_diffrn_radiation_wavelength 0.71073
_diffrn_reflns_av_R_equivalents 0.0858
_diffrn_reflns_av_unetI/netI 0.0398
_diffrn_reflns_Laue_measured_fraction_full 0.997
_diffrn_reflns_Laue_measured_fraction_max 0.997
_diffrn_reflns_limit_h_max 38
_diffrn_reflns_limit_h_min -38
_diffrn_reflns_limit_k_max 11
_diffrn_reflns_limit_k_min -11
_diffrn_reflns_limit_l_max 16
_diffrn_reflns_limit_l_min -16
_diffrn_reflns_number 65909
_diffrn_reflns_point_group_measured_fraction_full 0.997
_diffrn_reflns_point_group_measured_fraction_max 0.997
_diffrn_reflns_theta_full 25.242
_diffrn_reflns_theta_max 25.998
_diffrn_reflns_theta_min 2.913
_diffrn_standards_number 0
_exptl_absorpt_coefficient_mu 1.284
_exptl_absorpt_correction_T_max 28.38
_exptl_absorpt_correction_T_min 2.91
_exptl_crystal_colour orange
_exptl_crystal_colour_primary orange
_exptl_crystal_density_diffrn 1.689
_exptl_crystal_description block
_exptl_crystal_F_000 2084
_exptl_crystal_size_max 0.08
_exptl_crystal_size_mid 0.06
_exptl_crystal_size_min 0.05
_refine_diff_density_max 1.363
_refine_diff_density_min -1.666
_refine_diff_density_rms 0.185
_refine_ls_extinction_method none
_refine_ls_goodness_of_fit_ref 1.384
_refine_ls_hydrogen_treatment constr
_refine_ls_matrix_type full
_refine_ls_number_parameters 256
_refine_ls_number_reflns 3929
_refine_ls_number_restraints 0
_refine_ls_restrained_S_all 1.384
_refine_ls_R_factor_all 0.1463
_refine_ls_R_factor_gt 0.1383
_refine_ls_shift/su_max 0.001
_refine_ls_shift/su_mean 0.000
_refine_ls_structure_factor_coef Fsqd
_refine_ls_weighting_details 'w=1/[\s^2^(Fo^2^)+222.1402P] where P=(Fo^2^+2Fc^2^)/3'
_refine_ls_weighting_scheme calc
_refine_ls_wR_factor_gt 0.2935
_refine_ls_wR_factor_ref 0.2967
_reflns_Friedel_coverage 0.000
_reflns_number_gt 3642
_reflns_number_total 3929
_reflns_threshold_expression 'I > 2\s(I)'
_cod_data_source_file c8nj04046j2.cif
_cod_data_source_block mursel41_4_a
_cod_depositor_comments 'Adding full bibliography for 7058122.cif.'
_cod_original_cell_volume 4000.9(6)
_cod_database_code 7058122
_shelx_shelxl_version_number 2014/7
_shelx_space_group_comment
;
The symmetry employed for this shelxl refinement is uniquely defined
by the following loop, which should always be used as a source of
symmetry information in preference to the above space-group names.
They are only intended as comments.
;
_olex2_refinement_description
;
1. Fixed Uiso
 At 1.2 times of:
  All C(H) groups, All C(H,H) groups, All N(H) groups, All N(H,H) groups
 At 1.5 times of:
  All O(H) groups, All O(H,H) groups
2. Uiso/Uaniso restraints and constraints
Uanis(N2A) = Uanis(O3) = Uanis(C14A) = Uanis(C15A) = Uanis(C12A) = Uanis(C11A)
= Uanis(N4) = Uanis(C7) = Uanis(O5A) = Uanis(C17) = Uanis(C22) = Uanis(C10A) =
Uanis(C9) = Uanis(C10) = Uanis(C18) = Uanis(C11) = Uanis(N2) = Uanis(C20) =
Uanis(C12) = Uanis(C13A) = Uanis(C22A) = Uanis(O6A)
3. Others
 Fixed Sof: H4A(0.75) H4B(0.25) O6A(0.4) C22(0.5) N2(0.5) O5A(0.4) C13(0.5)
 C14(0.5) H14(0.5) C15(0.5) H15(0.5) C10A(0.25) C11A(0.5) H11A(0.5) C12A(0.5)
 H12A(0.5) O5(0.6) N2A(0.5) C9A(0.5) H9AA(0.5) H9AB(0.5) C9(0.5) H9A(0.5)
 H9B(0.5) C13A(0.5) C14A(0.5) H14A(0.5) C15A(0.5) H15A(0.5) C10(0.75) C11(0.5)
 H11(0.5) C12(0.5) H12(0.5) C22A(0.5) O6(0.6)
4.a Free rotating group:
 O7(H7A,H7B)
4.b Secondary CH2 refined with riding coordinates:
 C9A(H9AA,H9AB), C9(H9A,H9B)
4.c Aromatic/amide H refined with riding coordinates:
 C7(H7), N4(H4A), N4(H4B), C3(H3), C5(H5), C21(H21), C20(H20), C17(H17),
 C18(H18), C14(H14), C15(H15), C11A(H11A), C12A(H12A), N2A(H2A), C14A(H14A),
 C15A(H15A), C11(H11), C12(H12)
4.d Fitted hexagon refined as free rotating group:
 C13(C14,C15,C10A,C11A,C12A), C13A(C14A,C15A,C10,C11,C12)
4.e Idealised tetrahedral OH refined as rotating group:
 O5(H5A)
;
_olex2_submission_special_instructions 'No special instructions were received'

loop_
_space_group_symop_operation_xyz
'x, y, z'
'-x, y, -z+1/2'
'x+1/2, y+1/2, z'
'-x+1/2, y+1/2, -z+1/2'
'-x, -y, -z'
'x, -y, z-1/2'
'-x+1/2, -y+1/2, -z'
'x+1/2, -y+1/2, z-1/2'

loop_
_atom_site_label
_atom_site_type_symbol
_atom_site_fract_x
_atom_site_fract_y
_atom_site_fract_z
_atom_site_U_iso_or_equiv
_atom_site_adp_type
_atom_site_occupancy
_atom_site_site_symmetry_order
_atom_site_calc_flag
_atom_site_refinement_flags_posn
_atom_site_refinement_flags_adp
_atom_site_refinement_flags_occupancy
_atom_site_disorder_assembly
_atom_site_disorder_group
Zn1 Zn 0.78247(4) 0.69745(14) 0.39077(10) 0.0193(4) Uani 1 1 d . . . . .
O4 O 0.7068(2) -0.1646(7) 0.4652(6) 0.0217(17) Uani 1 1 d . . . . .
O1 O 0.7377(2) 0.5602(8) 0.3605(6) 0.0237(18) Uani 1 1 d . . . . .
O3 O 0.7599(2) -0.1089(9) 0.3709(7) 0.0308(9) Uani 1 1 d . . . . .
O2 O 0.7909(2) 0.4111(9) 0.3397(6) 0.0266(18) Uani 1 1 d . . . . .
N1 N 0.8413(3) 0.7323(10) 0.3414(7) 0.022(2) Uani 1 1 d . . . . .
O7 O 0.3317(3) 0.3033(12) 0.7458(8) 0.044(2) Uani 1 1 d . . . . .
H7A H 0.3190 0.2472 0.7833 0.065 Uiso 1 1 d G . . . .
H7B H 0.3133 0.3465 0.7086 0.065 Uiso 1 1 d G . . . .
C7 C 0.7370(4) 0.1758(12) 0.3753(10) 0.0308(9) Uani 1 1 d . . . . .
H7 H 0.7644 0.1543 0.3560 0.037 Uiso 1 1 calc R . . . .
C8 C 0.7264(3) -0.0784(11) 0.4141(8) 0.016(2) Uani 1 1 d . . . . .
N4 N 0.6124(3) 0.2685(10) 0.4590(8) 0.0308(9) Uani 1 1 d . . . . .
H4A H 0.6022 0.3525 0.4513 0.037 Uiso 0.75 1 calc R . . A 1
H4B H 0.5975 0.3324 0.4279 0.037 Uiso 0.25 1 calc R . . B 2
C1 C 0.7529(3) 0.4337(11) 0.3554(8) 0.018(2) Uani 1 1 d . . . . .
C3 C 0.6811(3) 0.3480(11) 0.4037(8) 0.019(2) Uani 1 1 d . . . . .
H3 H 0.6715 0.4410 0.4046 0.023 Uiso 1 1 calc R . . . .
C6 C 0.7108(3) 0.0711(12) 0.4042(8) 0.019(2) Uani 1 1 d . . . . .
C2 C 0.7227(3) 0.3181(12) 0.3745(7) 0.019(2) Uani 1 1 d . . . . .
N3 N 1.0000 0.7405(19) 0.2500 0.048(5) Uani 1 2 d S T P . .
C5 C 0.6693(3) 0.0989(11) 0.4324(8) 0.018(2) Uani 1 1 d . . . . .
H5 H 0.6519 0.0250 0.4515 0.022 Uiso 1 1 calc R . . . .
C21 C 0.8684(4) 0.6283(14) 0.3159(10) 0.032(3) Uani 1 1 d . . . . .
H21 H 0.8590 0.5350 0.3171 0.038 Uiso 1 1 calc R . . . .
O6A O 0.4001(9) 0.426(3) 0.596(2) 0.0308(9) Uani 0.4 1 d . . . C 2
C20 C 0.9095(4) 0.6561(12) 0.2879(10) 0.0308(9) Uani 1 1 d . . . . .
H20 H 0.9273 0.5830 0.2696 0.037 Uiso 1 1 calc R . . . .
C4 C 0.6539(3) 0.2364(12) 0.4318(8) 0.020(2) Uani 1 1 d . . . . .
C17 C 0.8554(4) 0.8662(13) 0.3374(10) 0.0308(9) Uani 1 1 d . . . . .
H17 H 0.8367 0.9384 0.3529 0.037 Uiso 1 1 calc R . . . .
C18 C 0.8956(4) 0.9018(13) 0.3118(10) 0.0308(9) Uani 1 1 d . . . . .
H18 H 0.9040 0.9960 0.3105 0.037 Uiso 1 1 calc R . . . .
C19 C 0.9237(4) 0.7956(16) 0.2877(12) 0.045(4) Uani 1 1 d . . . . .
C22 C 0.9668(9) 0.827(3) 0.247(2) 0.0308(9) Uani 0.5 1 d . . . D 1
N2 N 0.9823(7) 0.963(2) 0.2858(18) 0.0308(9) Uani 0.5 1 d . . . D 1
C16 C 0.4167(5) 0.3002(19) 0.6089(12) 0.048(4) Uani 1 1 d . . . . .
O5A O 0.3942(9) 0.204(3) 0.640(2) 0.0308(9) Uani 0.4 1 d . . . C 2
C13 C 0.4639(4) 0.255(2) 0.5969(12) 0.033(7) Uani 0.5 1 d . . . C 2
C14 C 0.4920(6) 0.202(2) 0.6709(10) 0.051(8) Uani 0.5 1 d G . . C 2
H14 H 0.4819 0.1800 0.7324 0.061 Uiso 0.5 1 calc R . . C 2
C15 C 0.5350(5) 0.181(2) 0.6531(12) 0.032(6) Uani 0.5 1 d G . . C 2
H15 H 0.5537 0.1458 0.7026 0.038 Uiso 0.5 1 calc R . . C 2
C10A C 0.5500(4) 0.214(2) 0.5612(14) 0.0308(9) Uani 0.25 1 d G . . C 2
C11A C 0.5220(5) 0.2666(19) 0.4872(11) 0.0308(9) Uani 0.5 1 d G . . C 2
H11A H 0.5320 0.2883 0.4257 0.037 Uiso 0.5 1 calc R . . C 2
C12A C 0.4789(4) 0.2871(18) 0.5050(11) 0.0308(9) Uani 0.5 1 d G . . C 2
H12A H 0.4602 0.3225 0.4555 0.037 Uiso 0.5 1 calc R . . C 2
O5 O 0.4044(8) 0.224(3) 0.691(2) 0.091(10) Uani 0.6 1 d . . . C 1
H5A H 0.3786 0.2359 0.6980 0.137 Uiso 1 1 calc GR . . C 1
N2A N 0.9743(7) 0.964(2) 0.2373(18) 0.0308(9) Uani 0.5 1 d . . . D 2
H2A H 0.9567 1.0211 0.2071 0.037 Uiso 1 1 calc R . . D 2
C9A C 0.5945(9) 0.191(3) 0.5421(19) 0.032(6) Uani 0.5 1 d . . . C 2
H9AA H 0.5985 0.0907 0.5307 0.038 Uiso 0.5 1 calc R . . C 2
H9AB H 0.6115 0.2151 0.6016 0.038 Uiso 0.5 1 calc R . . C 2
C9 C 0.5884(9) 0.164(3) 0.498(3) 0.0308(9) Uani 0.5 1 d . . . C 1
H9A H 0.6038 0.1268 0.5564 0.037 Uiso 0.5 1 calc R . . C 1
H9B H 0.5851 0.0876 0.4506 0.037 Uiso 0.5 1 calc R . . C 1
C13A C 0.4584(3) 0.2666(16) 0.5680(16) 0.0308(9) Uani 0.5 1 d . . . C 1
C14A C 0.4744(4) 0.1296(14) 0.5756(15) 0.0308(9) Uani 0.5 1 d G . . C 1
H14A H 0.4567 0.0563 0.5945 0.037 Uiso 0.5 1 calc R . . C 1
C15A C 0.5167(4) 0.1023(10) 0.5551(13) 0.0308(9) Uani 0.5 1 d G . . C 1
H15A H 0.5274 0.0106 0.5602 0.037 Uiso 0.5 1 calc R . . C 1
C10 C 0.5431(3) 0.2119(12) 0.5269(11) 0.0308(9) Uani 0.75 1 d G . . C 1
C11 C 0.5271(4) 0.3488(11) 0.5192(13) 0.0308(9) Uani 0.5 1 d G . . C 1
H11 H 0.5448 0.4222 0.5003 0.037 Uiso 0.5 1 calc R . . C 1
C12 C 0.4848(4) 0.3762(12) 0.5398(15) 0.0308(9) Uani 0.5 1 d G . . C 1
H12 H 0.4741 0.4679 0.5346 0.037 Uiso 0.5 1 calc R . . C 1
C22A C 0.9701(9) 0.833(3) 0.285(2) 0.0308(9) Uani 0.5 1 d . . . D 2
O6 O 0.3967(7) 0.382(3) 0.5646(17) 0.058(6) Uani 0.6 1 d . . . C 1

loop_
_atom_site_aniso_label
_atom_site_aniso_U_11
_atom_site_aniso_U_22
_atom_site_aniso_U_33
_atom_site_aniso_U_23
_atom_site_aniso_U_13
_atom_site_aniso_U_12
Zn1 0.0126(6) 0.0153(6) 0.0307(7) 0.0061(6) 0.0088(5) 0.0000(5)
O4 0.024(4) 0.007(4) 0.034(4) 0.008(3) 0.006(3) -0.002(3)
O1 0.023(4) 0.007(4) 0.041(5) 0.000(3) 0.003(3) -0.002(3)
O3 0.0205(17) 0.0154(17) 0.058(3) 0.0074(18) 0.0180(17) 0.0064(14)
O2 0.017(4) 0.026(5) 0.037(5) 0.003(4) 0.006(3) -0.004(3)
N1 0.011(4) 0.021(5) 0.034(5) 0.008(4) 0.009(4) 0.001(4)
O7 0.026(5) 0.046(6) 0.059(7) 0.012(5) 0.014(4) 0.001(5)
C7 0.0205(17) 0.0154(17) 0.058(3) 0.0074(18) 0.0180(17) 0.0064(14)
C8 0.010(5) 0.011(5) 0.028(6) 0.006(4) -0.005(4) -0.001(4)
N4 0.0205(17) 0.0154(17) 0.058(3) 0.0074(18) 0.0180(17) 0.0064(14)
C1 0.020(5) 0.015(5) 0.018(5) 0.004(4) 0.004(4) 0.002(4)
C3 0.024(6) 0.007(5) 0.028(6) 0.008(4) 0.007(4) 0.007(4)
C6 0.020(5) 0.020(6) 0.016(5) 0.003(4) 0.004(4) 0.005(4)
C2 0.019(5) 0.021(6) 0.016(5) 0.005(4) 0.001(4) 0.007(5)
N3 0.015(7) 0.041(10) 0.088(14) 0.000 0.014(8) 0.000
C5 0.016(5) 0.008(5) 0.032(6) -0.001(4) 0.008(4) -0.003(4)
C21 0.026(6) 0.029(7) 0.041(7) 0.009(6) 0.004(5) -0.002(5)
O6A 0.0205(17) 0.0154(17) 0.058(3) 0.0074(18) 0.0180(17) 0.0064(14)
C20 0.0205(17) 0.0154(17) 0.058(3) 0.0074(18) 0.0180(17) 0.0064(14)
C4 0.016(5) 0.020(6) 0.026(6) 0.007(5) 0.006(4) 0.002(4)
C17 0.0205(17) 0.0154(17) 0.058(3) 0.0074(18) 0.0180(17) 0.0064(14)
C18 0.0205(17) 0.0154(17) 0.058(3) 0.0074(18) 0.0180(17) 0.0064(14)
C19 0.020(6) 0.038(8) 0.078(11) 0.017(8) 0.022(6) -0.003(6)
C22 0.0205(17) 0.0154(17) 0.058(3) 0.0074(18) 0.0180(17) 0.0064(14)
N2 0.0205(17) 0.0154(17) 0.058(3) 0.0074(18) 0.0180(17) 0.0064(14)
C16 0.028(7) 0.055(10) 0.063(10) -0.007(9) 0.026(7) 0.000(8)
O5A 0.0205(17) 0.0154(17) 0.058(3) 0.0074(18) 0.0180(17) 0.0064(14)
C13 0.023(12) 0.036(15) 0.041(17) 0.003(12) 0.010(11) 0.003(11)
C14 0.049(17) 0.06(2) 0.042(16) -0.009(17) 0.014(13) 0.018(17)
C15 0.042(14) 0.015(12) 0.038(14) -0.007(11) -0.004(11) 0.011(11)
C10A 0.0205(17) 0.0154(17) 0.058(3) 0.0074(18) 0.0180(17) 0.0064(14)
C11A 0.0205(17) 0.0154(17) 0.058(3) 0.0074(18) 0.0180(17) 0.0064(14)
C12A 0.0205(17) 0.0154(17) 0.058(3) 0.0074(18) 0.0180(17) 0.0064(14)
O5 0.053(15) 0.10(2) 0.13(2) 0.06(2) 0.053(16) 0.029(15)
N2A 0.0205(17) 0.0154(17) 0.058(3) 0.0074(18) 0.0180(17) 0.0064(14)
C9A 0.042(15) 0.027(14) 0.027(13) -0.013(12) 0.009(11) 0.016(12)
C9 0.0205(17) 0.0154(17) 0.058(3) 0.0074(18) 0.0180(17) 0.0064(14)
C13A 0.0205(17) 0.0154(17) 0.058(3) 0.0074(18) 0.0180(17) 0.0064(14)
C14A 0.0205(17) 0.0154(17) 0.058(3) 0.0074(18) 0.0180(17) 0.0064(14)
C15A 0.0205(17) 0.0154(17) 0.058(3) 0.0074(18) 0.0180(17) 0.0064(14)
C10 0.0205(17) 0.0154(17) 0.058(3) 0.0074(18) 0.0180(17) 0.0064(14)
C11 0.0205(17) 0.0154(17) 0.058(3) 0.0074(18) 0.0180(17) 0.0064(14)
C12 0.0205(17) 0.0154(17) 0.058(3) 0.0074(18) 0.0180(17) 0.0064(14)
C22A 0.0205(17) 0.0154(17) 0.058(3) 0.0074(18) 0.0180(17) 0.0064(14)
O6 0.030(10) 0.073(18) 0.073(16) -0.017(11) 0.008(10) 0.018(11)

loop_
_atom_type_symbol
_atom_type_description
_atom_type_scat_dispersion_real
_atom_type_scat_dispersion_imag
_atom_type_scat_source
C C 0.0033 0.0016 'International Tables Vol C Tables 4.2.6.8 and 6.1.1.4'
H H 0.0000 0.0000 'International Tables Vol C Tables 4.2.6.8 and 6.1.1.4'
N N 0.0061 0.0033 'International Tables Vol C Tables 4.2.6.8 and 6.1.1.4'
O O 0.0106 0.0060 'International Tables Vol C Tables 4.2.6.8 and 6.1.1.4'
Zn Zn 0.2839 1.4301 'International Tables Vol C Tables 4.2.6.8 and 6.1.1.4'

loop_
_geom_angle_atom_site_label_1
_geom_angle_atom_site_label_2
_geom_angle_atom_site_label_3
_geom_angle
_geom_angle_site_symmetry_1
_geom_angle_site_symmetry_3
O4 Zn1 N1 104.0(4) 7_656 .
O1 Zn1 O4 100.8(3) . 7_656
O1 Zn1 O3 110.2(3) . 1_565
O1 Zn1 N1 134.4(4) . .
O3 Zn1 O4 108.6(3) 1_565 7_656
O3 Zn1 N1 97.3(3) 1_565 .
C8 O4 Zn1 125.7(7) . 7_656
C1 O1 Zn1 111.8(7) . .
C8 O3 Zn1 116.6(7) . 1_545
C21 N1 Zn1 124.0(8) . .
C17 N1 Zn1 118.3(7) . .
C17 N1 C21 117.7(9) . .
C6 C7 C2 120.1(10) . .
O4 C8 O3 123.5(10) . .
O4 C8 C6 119.8(9) . .
O3 C8 C6 116.7(9) . .
C4 N4 C9A 119.1(13) . .
C9 N4 C4 118.7(14) . .
O1 C1 C2 116.0(9) . .
O2 C1 O1 122.0(10) . .
O2 C1 C2 122.0(10) . .
C2 C3 C4 120.1(10) . .
C7 C6 C8 121.0(9) . .
C7 C6 C5 121.7(10) . .
C5 C6 C8 117.1(9) . .
C7 C2 C1 120.1(9) . .
C3 C2 C7 118.9(10) . .
C3 C2 C1 120.5(10) . .
C22 N3 C22 103(3) 2_755 .
C22A N3 C22A 101(3) 2_755 .
C4 C5 C6 120.2(10) . .
N1 C21 C20 122.2(12) . .
C21 C20 C19 118.8(11) . .
N4 C4 C3 119.1(10) . .
C5 C4 N4 121.9(10) . .
C5 C4 C3 119.0(9) . .
N1 C17 C18 123.5(11) . .
C17 C18 C19 119.0(12) . .
C20 C19 C22 118.6(16) . .
C20 C19 C22A 122.4(15) . .
C18 C19 C20 118.8(11) . .
C18 C19 C22 122.0(16) . .
C18 C19 C22A 117.5(16) . .
N3 C22 C19 125(2) . .
N3 C22 N2 107(2) . .
N2 C22 C19 109(2) . .
C22 N2 N2 90.4(17) . 2_755
O6A C16 C13 127.7(18) . .
O5A C16 O6A 119(2) . .
O5A C16 C13 113.2(19) . .
O5 C16 C13A 118.5(18) . .
O6 C16 O5 126.9(18) . .
O6 C16 C13A 114.5(18) . .
C14 C13 C16 126.0(12) . .
C14 C13 C12A 120.0 . .
C12A C13 C16 113.6(12) . .
C15 C14 C13 120.0 . .
C14 C15 C10A 120.0 . .
C15 C10A C9A 120.1(15) . .
C11A C10A C15 120.0 . .
C11A C10A C9A 119.9(16) . .
C10A C11A C12A 120.0 . .
C11A C12A C13 120.0 . .
C22A N2A N2A 91.0(18) . 2_755
C10A C9A N4 118(2) . .
N4 C9 C10 114.3(19) . .
C14A C13A C16 119.5(12) . .
C14A C13A C12 120.0 . .
C12 C13A C16 119.4(12) . .
C15A C14A C13A 120.0 . .
C14A C15A C10 120.0 . .
C15A C10 C9 114.3(12) . .
C15A C10 C11 120.0 . .
C11 C10 C9 125.5(12) . .
C10 C11 C12 120.0 . .
C11 C12 C13A 120.0 . .
N3 C22A C19 122(2) . .
N3 C22A N2A 109(2) . .
N2A C22A C19 110(2) . .

loop_
_geom_bond_atom_site_label_1
_geom_bond_atom_site_label_2
_geom_bond_distance
_geom_bond_site_symmetry_2
Zn1 O4 1.992(8) 7_656
Zn1 O1 1.934(8) .
Zn1 O3 1.975(8) 1_565
Zn1 N1 2.015(8) .
O4 Zn1 1.991(8) 7_656
O4 C8 1.253(12) .
O1 C1 1.290(13) .
O3 Zn1 1.975(8) 1_545
O3 C8 1.258(13) .
O2 C1 1.234(13) .
N1 C21 1.354(16) .
N1 C17 1.342(15) .
C7 C6 1.356(16) .
C7 C2 1.417(16) .
C8 C6 1.499(14) .
N4 C4 1.397(13) .
N4 C9A 1.48(3) .
N4 C9 1.36(3) .
C1 C2 1.475(15) .
C3 C2 1.406(14) .
C3 C4 1.421(15) .
C6 C5 1.395(14) .
N3 C22 1.32(3) .
N3 C22 1.32(3) 2_755
N3 C22A 1.38(3) .
N3 C22A 1.38(3) 2_755
C5 C4 1.386(15) .
C21 C20 1.381(16) .
O6A C16 1.30(3) .
C20 C19 1.391(19) .
C17 C18 1.362(16) .
C18 C19 1.384(18) .
C19 C22 1.51(3) .
C19 C22A 1.49(3) .
C22 N2 1.46(4) .
N2 N2 1.51(4) 2_755
C16 O5A 1.24(3) .
C16 C13 1.551(18) .
C16 O5 1.40(3) .
C16 C13A 1.474(16) .
C16 O6 1.15(3) .
C13 C14 1.3900 .
C13 C12A 1.3900 .
C14 C15 1.3900 .
C15 C10A 1.3900 .
C10A C11A 1.3900 .
C10A C9A 1.44(3) .
C11A C12A 1.3900 .
N2A N2A 1.62(4) 2_755
N2A C22A 1.40(4) .
C9 C10 1.55(3) .
C13A C14A 1.3900 .
C13A C12 1.3900 .
C14A C15A 1.3900 .
C15A C10 1.3900 .
C10 C11 1.3900 .
C11 C12 1.3900 .

loop_
_geom_hbond_atom_site_label_D
_geom_hbond_atom_site_label_H
_geom_hbond_atom_site_label_A
_geom_hbond_distance_DH
_geom_hbond_distance_HA
_geom_hbond_distance_DA
_geom_hbond_angle_DHA
_geom_hbond_site_symmetry_A
O7 H7A O2 0.85 1.91 2.744(13) 165.3 8_456
O7 H7B O1 0.85 2.01 2.848(13) 169.4 5_666
O5 H5A O7 0.82 1.75 2.53(2) 158.7 .

loop_
_geom_torsion_atom_site_label_1
_geom_torsion_atom_site_label_2
_geom_torsion_atom_site_label_3
_geom_torsion_atom_site_label_4
_geom_torsion
_geom_torsion_site_symmetry_1
_geom_torsion_site_symmetry_4
Zn1 O4 C8 O3 89.9(13) 7_656 .
Zn1 O4 C8 C6 -88.5(11) 7_656 .
Zn1 O1 C1 O2 -21.8(13) . .
Zn1 O1 C1 C2 155.2(7) . .
Zn1 O3 C8 O4 -2.1(15) 1_545 .
Zn1 O3 C8 C6 176.3(7) 1_545 .
Zn1 N1 C21 C20 -176.1(10) . .
Zn1 N1 C17 C18 175.4(11) . .
O4 C8 C6 C7 160.5(11) . .
O4 C8 C6 C5 -15.3(15) . .
O1 C1 C2 C7 -176.9(11) . .
O1 C1 C2 C3 -4.7(15) . .
O3 C8 C6 C7 -18.0(16) . .
O3 C8 C6 C5 166.2(10) . .
O2 C1 C2 C7 0.1(16) . .
O2 C1 C2 C3 172.4(10) . .
N1 C21 C20 C19 1(2) . .
N1 C17 C18 C19 1(2) . .
C7 C6 C5 C4 -0.3(18) . .
C8 C6 C5 C4 175.4(10) . .
N4 C9 C10 C15A 172.4(19) . .
N4 C9 C10 C11 -3(4) . .
C6 C7 C2 C1 172.2(11) . .
C6 C7 C2 C3 -0.2(18) . .
C6 C5 C4 N4 179.7(11) . .
C6 C5 C4 C3 -1.0(17) . .
C2 C7 C6 C8 -174.7(11) . .
C2 C7 C6 C5 0.9(19) . .
C2 C3 C4 N4 -179.0(11) . .
C2 C3 C4 C5 1.7(17) . .
N3 C22 N2 N2 52(3) . 2_755
C21 N1 C17 C18 -2(2) . .
C21 C20 C19 C18 -2(2) . .
C21 C20 C19 C22 -173.8(17) . .
C21 C20 C19 C22A 163.7(18) . .
O6A C16 C13 C14 118(3) . .
O6A C16 C13 C12A -55(3) . .
C20 C19 C22 N3 -30(3) . .
C20 C19 C22 N2 -159.2(19) . .
C20 C19 C22A N3 22(3) . .
C20 C19 C22A N2A 151(2) . .
C4 N4 C9A C10A -172.7(18) . .
C4 N4 C9 C10 179.3(17) . .
C4 C3 C2 C7 -1.1(17) . .
C4 C3 C2 C1 -173.4(10) . .
C17 N1 C21 C20 1.1(19) . .
C17 C18 C19 C20 2(2) . .
C17 C18 C19 C22 172.7(18) . .
C17 C18 C19 C22A -165.1(17) . .
C18 C19 C22 N3 159(2) . .
C18 C19 C22 N2 30(3) . .
C18 C19 C22A N3 -172.0(18) . .
C18 C19 C22A N2A -43(3) . .
C19 C22 N2 N2 -169(2) . 2_755
C22 N3 C22 C19 -151(3) 2_755 .
C22 N3 C22 N2 -21.3(12) 2_755 .
C16 C13 C14 C15 -172.1(19) . .
C16 C13 C12A C11A 173.0(17) . .
C16 C13A C14A C15A -167.6(18) . .
C16 C13A C12 C11 167.6(18) . .
O5A C16 C13 C14 -58(2) . .
O5A C16 C13 C12A 129.7(19) . .
C13 C14 C15 C10A 0.0 . .
C14 C13 C12A C11A 0.0 . .
C14 C15 C10A C11A 0.0 . .
C14 C15 C10A C9A -179(2) . .
C15 C10A C11A C12A 0.0 . .
C15 C10A C9A N4 -159.8(16) . .
C10A C11A C12A C13 0.0 . .
C11A C10A C9A N4 21(3) . .
C12A C13 C14 C15 0.0 . .
O5 C16 C13A C14A 31(3) . .
O5 C16 C13A C12 -137(2) . .
N2A N2A C22A N3 -50(3) 2_755 .
N2A N2A C22A C19 174(2) 2_755 .
C9A N4 C4 C3 -140.9(16) . .
C9A N4 C4 C5 38(2) . .
C9A C10A C11A C12A 179(2) . .
C9 N4 C4 C3 -172(2) . .
C9 N4 C4 C5 8(2) . .
C9 C10 C11 C12 175(2) . .
C13A C14A C15A C10 0.0 . .
C14A C13A C12 C11 0.0 . .
C14A C15A C10 C9 -175.3(19) . .
C14A C15A C10 C11 0.0 . .
C15A C10 C11 C12 0.0 . .
C10 C11 C12 C13A 0.0 . .
C12 C13A C14A C15A 0.0 . .
C22A N3 C22A C19 152(3) 2_755 .
C22A N3 C22A N2A 22.3(14) 2_755 .
O6 C16 C13A C14A -145.1(18) . .
O6 C16 C13A C12 47(2) . .
